data_7101413
loop_
_publ_author_name
'Baber, R. Angharad'
'Bedford, Robin B.'
'Betham, Michael'
'Blake, Michael E.'
'Coles, Simon J.'
'Haddow, Mairi F.'
'Hursthouse, Michael B.'
'Orpen, A. Guy'
'Pilarski, Lukasz T.'
'Pringle, Paul G.'
'Wingada, Richard L.'

_publ_section_title
;
 Chiral palladium bis(phosphite) PCP-pincer complexes via ligand C--H
 activation
;
_journal_coden_ASTM CHCOFS
_journal_issue 37
_journal_name_full
;
 Chemical Communications (Cambridge, United Kingdom)
;
_journal_page_first 3880
_journal_page_last 3882
_journal_paper_doi 10.1039/b609704a
_journal_year 2006
_chemical_absolute_configuration ad
_chemical_formula_moiety 'C46 H27 Cl O6 P2 Pd, 3(C H Cl3)'
_chemical_formula_sum 'C49 H30 Cl10 O6 P2 Pd'
_chemical_formula_weight 1237.57
_space_group_IT_number 4
_symmetry_cell_setting monoclinic
_symmetry_space_group_name_Hall 'P 2yb'
_symmetry_space_group_name_H-M 'P 1 21 1'
_atom_sites_solution_hydrogens geom
_atom_sites_solution_primary direct
_atom_sites_solution_secondary difmap
_audit_creation_method SHELXL-97
_cell_angle_alpha 90.00
_cell_angle_beta 95.57(3)
_cell_angle_gamma 90.00
_cell_formula_units_Z 2
_cell_length_a 10.425(2)
_cell_length_b 9.2502(19)
_cell_length_c 25.909(5)
_cell_measurement_reflns_used 1383
_cell_measurement_temperature 293(2)
_cell_measurement_theta_max 19.341
_cell_measurement_theta_min 2.339
_cell_volume 2486.8(9)
_computing_cell_refinement 'Bruker SMART V5.625 (Bruker, 2001)'
_computing_data_collection 'Bruker SMART V5.625 (Bruker, 2001)'
_computing_data_reduction 'Bruker SAINT V6.28 (Bruker, 2001)'
_computing_molecular_graphics 'Bruker SHELXTL V6.14 (Bruker AXS, 2003)'
_computing_publication_material 'Bruker SHELXTL V6.14 (Bruker AXS, 2003)'
_computing_structure_refinement 'SHELXL V6.12 (Bruker 2001)'
_computing_structure_solution 'SHELXS V6.12 (Bruker 2001)'
_diffrn_ambient_temperature 293(2)
_diffrn_detector_area_resol_mean 8.5
_diffrn_measured_fraction_theta_full 0.996
_diffrn_measured_fraction_theta_max 0.996
_diffrn_measurement_device_type 'CCD area detector'
_diffrn_measurement_method 'omega scans'
_diffrn_radiation_monochromator graphite
_diffrn_radiation_source 'fine-focus sealed tube'
_diffrn_radiation_type MoK\a
_diffrn_radiation_wavelength 0.71073
_diffrn_reflns_av_R_equivalents 0.0579
_diffrn_reflns_av_sigmaI/netI 0.1234
_diffrn_reflns_limit_h_max 13
_diffrn_reflns_limit_h_min -13
_diffrn_reflns_limit_k_max 11
_diffrn_reflns_limit_k_min -12
_diffrn_reflns_limit_l_max 30
_diffrn_reflns_limit_l_min -33
_diffrn_reflns_number 17578
_diffrn_reflns_theta_full 27.48
_diffrn_reflns_theta_max 27.48
_diffrn_reflns_theta_min 1.58
_diffrn_standards_decay_% 0
_diffrn_standards_number 0
_exptl_absorpt_coefficient_mu 1.024
_exptl_absorpt_correction_T_max 0.950000
_exptl_absorpt_correction_T_min 0.657985
_exptl_absorpt_correction_type multi-scan
_exptl_absorpt_process_details 'SADABS V2.10 (Bruker AXS, 2003)'
_exptl_crystal_colour colourless
_exptl_crystal_density_diffrn 1.653
_exptl_crystal_density_method 'not measured'
_exptl_crystal_description block
_exptl_crystal_F_000 1236
_exptl_crystal_size_max 0.15
_exptl_crystal_size_mid 0.08
_exptl_crystal_size_min 0.05
_refine_diff_density_max 0.812
_refine_diff_density_min -0.717
_refine_diff_density_rms 0.123
_refine_ls_abs_structure_details 'Flack H D (1983), Acta Cryst. A39, 876-881'
_refine_ls_abs_structure_Flack -0.03(4)
_refine_ls_extinction_method none
_refine_ls_goodness_of_fit_ref 1.004
_refine_ls_hydrogen_treatment constr
_refine_ls_matrix_type full
_refine_ls_number_parameters 608
_refine_ls_number_reflns 10930
_refine_ls_number_restraints 13
_refine_ls_restrained_S_all 1.003
_refine_ls_R_factor_all 0.0925
_refine_ls_R_factor_gt 0.0666
_refine_ls_shift/su_max 0.000
_refine_ls_shift/su_mean 0.000
_refine_ls_structure_factor_coef Fsqd
_refine_ls_weighting_details 'calc w=1/[\s^2^(Fo^2^)+(0.0547P)^2^+0.0000P] where P=(Fo^2^+2Fc^2^)/3'
_refine_ls_weighting_scheme calc
_refine_ls_wR_factor_gt 0.1267
_refine_ls_wR_factor_ref 0.1381
_reflns_number_gt 8341
_reflns_number_total 10930
_reflns_threshold_expression >2sigma(I)
_cod_data_source_file b609704a.txt
_cod_original_sg_symbol_Hall P2yb
_cod_original_sg_symbol_H-M P21
_cod_database_code 7101413

loop_
_symmetry_equiv_pos_as_xyz
'x, y, z'
'-x, y+1/2, -z'

loop_
_atom_site_label
_atom_site_type_symbol
_atom_site_fract_x
_atom_site_fract_y
_atom_site_fract_z
_atom_site_U_iso_or_equiv
_atom_site_adp_type
_atom_site_occupancy
_atom_site_symmetry_multiplicity
_atom_site_calc_flag
_atom_site_refinement_flags
Pd1 Pd 0.16045(5) 0.25146(5) 0.240074(19) 0.01366(12) Uani 1 1 d .
P1 P 0.12640(18) 0.28377(18) 0.15331(7) 0.0158(4) Uani 1 1 d .
P2 P 0.11364(16) 0.2366(2) 0.32265(7) 0.0157(4) Uani 1 1 d .
Cl1 Cl 0.38583(16) 0.2698(2) 0.25408(7) 0.0229(4) Uani 1 1 d .
O1 O 0.1690(5) 0.4297(5) 0.12547(18) 0.0161(11) Uani 1 1 d .
O2 O 0.1693(5) 0.1597(5) 0.11637(18) 0.0157(11) Uani 1 1 d .
O3 O -0.0257(5) 0.2993(5) 0.13967(18) 0.0184(11) Uani 1 1 d .
O4 O -0.0396(4) 0.2117(5) 0.32197(18) 0.0173(11) Uani 1 1 d .
O5 O 0.1591(5) 0.1160(5) 0.36401(19) 0.0169(12) Uani 1 1 d .
O6 O 0.1456(5) 0.3834(5) 0.35355(19) 0.0160(11) Uani 1 1 d .
C1 C 0.2943(6) 0.4356(8) 0.1094(3) 0.0168(15) Uani 1 1 d U
C2 C 0.3840(7) 0.5260(7) 0.1366(3) 0.0193(16) Uani 1 1 d .
H2 H 0.3619 0.5768 0.1654 0.023 Uiso 1 1 calc R
C3 C 0.5059(8) 0.5398(9) 0.1205(3) 0.0234(18) Uani 1 1 d .
H3 H 0.5652 0.6032 0.1375 0.028 Uiso 1 1 calc R
C4 C 0.5401(7) 0.4563(8) 0.0779(3) 0.0216(17) Uani 1 1 d .
C5 C 0.6675(8) 0.4613(9) 0.0630(3) 0.0270(19) Uani 1 1 d .
H5 H 0.7267 0.5254 0.0795 0.032 Uiso 1 1 calc R
C6 C 0.7042(7) 0.3729(9) 0.0248(3) 0.0250(18) Uani 1 1 d .
H6 H 0.7875 0.3780 0.0149 0.030 Uiso 1 1 calc R
C7 C 0.6169(7) 0.2762(9) 0.0009(3) 0.0239(18) Uani 1 1 d .
H7 H 0.6436 0.2148 -0.0244 0.029 Uiso 1 1 calc R
C8 C 0.4914(6) 0.2673(9) 0.0132(3) 0.0191(15) Uani 1 1 d .
H8 H 0.4344 0.2012 -0.0035 0.023 Uiso 1 1 calc R
C9 C 0.4509(7) 0.3607(7) 0.0519(3) 0.0168(15) Uani 1 1 d .
C10 C 0.3196(7) 0.3573(7) 0.0662(3) 0.0159(15) Uani 1 1 d .
C11 C 0.1428(7) 0.1757(8) 0.0616(3) 0.0151(15) Uani 1 1 d .
C12 C 0.2165(6) 0.2739(7) 0.0366(2) 0.0138(14) Uani 1 1 d .
C13 C 0.1834(7) 0.2925(7) -0.0186(3) 0.0176(16) Uani 1 1 d U
C14 C 0.2433(7) 0.3943(8) -0.0483(3) 0.0194(16) Uani 1 1 d .
H14 H 0.3076 0.4530 -0.0322 0.023 Uiso 1 1 calc R
C15 C 0.2096(7) 0.4096(9) -0.1004(3) 0.0243(18) Uani 1 1 d .
H15 H 0.2523 0.4764 -0.1194 0.029 Uiso 1 1 calc R
C16 C 0.1100(8) 0.3238(8) -0.1251(3) 0.0252(18) Uani 1 1 d .
H16 H 0.0869 0.3344 -0.1605 0.030 Uiso 1 1 calc R
C17 C 0.0477(7) 0.2260(8) -0.0976(3) 0.0198(17) Uani 1 1 d .
H17 H -0.0183 0.1706 -0.1142 0.024 Uiso 1 1 calc R
C18 C 0.0817(7) 0.2070(7) -0.0437(3) 0.0168(16) Uani 1 1 d .
C19 C 0.0131(7) 0.1094(8) -0.0141(3) 0.0207(16) Uani 1 1 d .
H19 H -0.0535 0.0548 -0.0307 0.025 Uiso 1 1 calc R
C20 C 0.0421(7) 0.0937(8) 0.0377(3) 0.0197(16) Uani 1 1 d .
H20 H -0.0039 0.0301 0.0567 0.024 Uiso 1 1 calc R
C21 C -0.0292(6) 0.2503(9) 0.2307(3) 0.0188(10) Uani 1 1 d .
C22 C -0.0962(7) 0.2732(8) 0.1825(3) 0.0185(16) Uani 1 1 d .
C23 C -0.2289(7) 0.2791(8) 0.1748(3) 0.0229(18) Uani 1 1 d .
H23 H -0.2712 0.2938 0.1420 0.027 Uiso 1 1 calc R
C24 C -0.2981(6) 0.2618(8) 0.2187(3) 0.0188(10) Uani 1 1 d .
H24 H -0.3875 0.2689 0.2146 0.023 Uiso 1 1 calc R
C25 C -0.2378(7) 0.2350(9) 0.2667(3) 0.0228(17) Uani 1 1 d .
H25 H -0.2846 0.2198 0.2951 0.027 Uiso 1 1 calc R
C26 C -0.1046(7) 0.2312(8) 0.2719(3) 0.0199(16) Uani 1 1 d .
C27 C 0.2866(7) 0.1295(8) 0.3872(3) 0.0187(16) Uani 1 1 d .
C28 C 0.3765(7) 0.0376(8) 0.3677(3) 0.0193(16) Uani 1 1 d .
H28 H 0.3528 -0.0272 0.3410 0.023 Uiso 1 1 calc R
C29 C 0.5013(8) 0.0471(8) 0.3895(3) 0.0221(18) Uani 1 1 d .
H29 H 0.5623 -0.0163 0.3786 0.027 Uiso 1 1 calc R
C30 C 0.5405(7) 0.1502(7) 0.4283(3) 0.0152(15) Uani 1 1 d .
C31 C 0.6697(7) 0.1645(8) 0.4486(3) 0.0237(18) Uani 1 1 d .
H31 H 0.7309 0.1021 0.4371 0.028 Uiso 1 1 calc R
C32 C 0.7079(7) 0.2650(10) 0.4841(3) 0.0262(17) Uani 1 1 d .
H32 H 0.7937 0.2701 0.4977 0.031 Uiso 1 1 calc R
C33 C 0.6156(7) 0.3641(8) 0.5006(3) 0.0218(17) Uani 1 1 d .
H33 H 0.6419 0.4369 0.5240 0.026 Uiso 1 1 calc R
C34 C 0.4898(7) 0.3530(8) 0.4825(3) 0.0160(15) Uani 1 1 d .
H34 H 0.4307 0.4174 0.4942 0.019 Uiso 1 1 calc R
C35 C 0.4464(6) 0.2457(9) 0.4461(2) 0.0166(13) Uani 1 1 d .
C36 C 0.3126(6) 0.2296(7) 0.4261(2) 0.0116(14) Uani 1 1 d .
C37 C 0.1263(7) 0.3936(7) 0.4067(3) 0.0181(16) Uani 1 1 d .
C38 C 0.2084(7) 0.3216(7) 0.4431(3) 0.0171(16) Uani 1 1 d .
C39 C 0.1807(7) 0.3335(8) 0.4962(3) 0.0181(16) Uani 1 1 d .
C40 C 0.2509(6) 0.2591(9) 0.5374(2) 0.0197(15) Uani 1 1 d .
H40 H 0.3181 0.1984 0.5303 0.024 Uiso 1 1 calc R
C41 C 0.2219(7) 0.2745(8) 0.5880(3) 0.0229(17) Uani 1 1 d .
H41 H 0.2697 0.2247 0.6145 0.027 Uiso 1 1 calc R
C42 C 0.1199(7) 0.3655(8) 0.5998(3) 0.0228(17) Uani 1 1 d .
H42 H 0.1025 0.3781 0.6340 0.027 Uiso 1 1 calc R
C43 C 0.0465(7) 0.4353(9) 0.5607(3) 0.0235(17) Uani 1 1 d .
H43 H -0.0227 0.4921 0.5684 0.028 Uiso 1 1 calc R
C44 C 0.0753(7) 0.4216(8) 0.5087(3) 0.0170(15) Uani 1 1 d .
C45 C -0.0003(7) 0.4961(8) 0.4687(3) 0.0209(17) Uani 1 1 d .
H45 H -0.0660 0.5575 0.4768 0.025 Uiso 1 1 calc R
C46 C 0.0230(7) 0.4780(8) 0.4187(3) 0.0224(17) Uani 1 1 d .
H46 H -0.0301 0.5219 0.3923 0.027 Uiso 1 1 calc R
C47 C 0.0314(9) 0.6972(8) 0.2820(3) 0.031(2) Uani 1 1 d .
H47 H 0.0759 0.6834 0.3167 0.038 Uiso 1 1 calc R
Cl2 Cl 0.1212(3) 0.6148(3) 0.23568(12) 0.0606(8) Uani 1 1 d .
Cl3 Cl -0.1217(2) 0.6203(2) 0.27937(9) 0.0396(5) Uani 1 1 d .
Cl4 Cl 0.0201(3) 0.8853(2) 0.26787(9) 0.0467(7) Uani 1 1 d .
C48 C 0.4561(8) 0.5460(8) 0.3390(3) 0.0288(19) Uani 1 1 d .
H48 H 0.3946 0.4742 0.3237 0.035 Uiso 1 1 calc R
Cl5 Cl 0.6019(2) 0.4586(2) 0.36136(8) 0.0344(5) Uani 1 1 d .
Cl6 Cl 0.3909(2) 0.6321(2) 0.39143(9) 0.0379(5) Uani 1 1 d .
Cl7 Cl 0.4854(3) 0.6751(3) 0.29175(9) 0.0508(7) Uani 1 1 d .
C49 C 0.4404(8) 0.9802(9) 0.1744(3) 0.031(2) Uani 1 1 d .
H49 H 0.4383 1.0810 0.1860 0.037 Uiso 1 1 calc R
Cl8 Cl 0.5789(2) 0.8995(2) 0.20482(8) 0.0393(6) Uani 1 1 d .
Cl9 Cl 0.3002(2) 0.8931(2) 0.19186(10) 0.0432(6) Uani 1 1 d .
Cl10 Cl 0.4420(3) 0.9796(3) 0.10711(10) 0.0596(9) Uani 1 1 d .

loop_
_atom_site_aniso_label
_atom_site_aniso_U_11
_atom_site_aniso_U_22
_atom_site_aniso_U_33
_atom_site_aniso_U_23
_atom_site_aniso_U_13
_atom_site_aniso_U_12
Pd1 0.0127(2) 0.0140(2) 0.0148(2) -0.0002(3) 0.00376(18) 0.0003(3)
P1 0.0163(9) 0.0158(11) 0.0157(9) 0.0015(7) 0.0040(7) 0.0005(7)
P2 0.0157(9) 0.0142(9) 0.0174(9) -0.0009(8) 0.0035(7) -0.0011(9)
Cl1 0.0147(8) 0.0271(11) 0.0275(9) -0.0058(9) 0.0048(7) 0.0000(8)
O1 0.017(3) 0.014(2) 0.019(3) 0.002(2) 0.009(2) 0.002(2)
O2 0.019(3) 0.015(3) 0.013(3) 0.000(2) 0.002(2) -0.003(2)
O3 0.013(3) 0.023(3) 0.019(3) 0.001(2) 0.005(2) 0.001(2)
O4 0.015(3) 0.020(3) 0.017(3) -0.0010(19) 0.003(2) 0.0021(19)
O5 0.028(3) 0.007(2) 0.015(3) 0.000(2) 0.002(2) 0.000(2)
O6 0.014(3) 0.017(3) 0.016(3) -0.001(2) 0.002(2) -0.002(2)
C1 0.009(4) 0.022(4) 0.020(4) 0.012(3) 0.002(3) 0.003(3)
C2 0.030(5) 0.013(4) 0.015(4) -0.005(3) -0.003(3) 0.000(3)
C3 0.022(4) 0.025(4) 0.022(4) 0.007(3) -0.003(3) -0.007(3)
C4 0.018(4) 0.017(4) 0.030(5) 0.015(3) -0.002(3) -0.001(3)
C5 0.021(4) 0.030(5) 0.028(5) 0.012(4) -0.004(3) -0.008(4)
C6 0.015(4) 0.033(5) 0.027(5) 0.007(4) 0.004(3) -0.001(3)
C7 0.023(4) 0.026(5) 0.024(4) 0.000(3) 0.012(3) 0.008(4)
C8 0.018(3) 0.019(4) 0.020(4) 0.006(3) 0.004(3) -0.004(4)
C9 0.016(4) 0.016(4) 0.018(4) 0.009(3) -0.001(3) 0.005(3)
C10 0.015(4) 0.019(4) 0.012(4) -0.001(3) -0.005(3) -0.004(3)
C11 0.013(4) 0.023(4) 0.010(4) -0.001(3) 0.005(3) 0.003(3)
C12 0.017(3) 0.007(4) 0.018(3) -0.002(3) 0.002(3) 0.000(3)
C13 0.022(4) 0.016(4) 0.017(4) -0.005(3) 0.008(3) 0.007(3)
C14 0.019(4) 0.021(4) 0.019(4) -0.004(3) 0.005(3) 0.001(3)
C15 0.024(4) 0.029(5) 0.020(4) 0.003(3) 0.002(3) 0.003(3)
C16 0.032(5) 0.029(4) 0.015(4) 0.003(3) 0.001(3) 0.011(4)
C17 0.023(4) 0.016(4) 0.020(4) -0.003(3) -0.001(3) 0.000(3)
C18 0.012(4) 0.023(4) 0.016(4) -0.004(3) 0.001(3) 0.003(3)
C19 0.012(4) 0.024(4) 0.026(4) -0.006(3) 0.003(3) -0.006(3)
C20 0.014(4) 0.027(4) 0.019(4) 0.003(3) 0.006(3) 0.001(3)
C21 0.014(2) 0.013(2) 0.029(3) -0.003(3) 0.0006(19) 0.001(3)
C22 0.023(4) 0.014(4) 0.018(4) 0.002(3) 0.006(3) 0.002(3)
C23 0.017(4) 0.028(5) 0.021(4) 0.003(3) -0.007(3) 0.005(3)
C24 0.014(2) 0.013(2) 0.029(3) -0.003(3) 0.0006(19) 0.001(3)
C25 0.027(4) 0.015(4) 0.029(4) -0.003(4) 0.014(3) -0.006(4)
C26 0.024(4) 0.018(4) 0.018(4) 0.005(3) 0.001(3) 0.002(3)
C27 0.018(4) 0.014(4) 0.025(4) 0.003(3) 0.007(3) -0.001(3)
C28 0.022(4) 0.018(4) 0.018(4) -0.001(3) 0.005(3) -0.006(3)
C29 0.028(5) 0.013(4) 0.027(5) 0.005(3) 0.012(4) 0.008(3)
C30 0.017(4) 0.016(4) 0.014(4) 0.006(3) 0.006(3) 0.003(3)
C31 0.019(4) 0.022(4) 0.031(5) 0.008(3) 0.008(3) 0.014(3)
C32 0.018(4) 0.030(5) 0.032(4) 0.002(4) 0.006(3) -0.012(4)
C33 0.026(5) 0.020(4) 0.019(4) 0.006(3) 0.003(3) -0.002(3)
C34 0.017(4) 0.018(4) 0.014(4) 0.002(3) 0.005(3) -0.002(3)
C35 0.022(3) 0.013(3) 0.016(3) 0.000(4) 0.004(3) -0.001(4)
C36 0.016(3) 0.006(3) 0.012(3) 0.004(3) 0.001(2) 0.002(3)
C37 0.025(4) 0.015(4) 0.015(4) -0.002(3) 0.005(3) -0.003(3)
C38 0.019(4) 0.017(4) 0.016(4) -0.004(3) 0.002(3) -0.008(3)
C39 0.013(4) 0.018(4) 0.024(4) 0.001(3) 0.003(3) -0.008(3)
C40 0.024(4) 0.016(3) 0.019(4) -0.007(4) 0.002(3) -0.011(4)
C41 0.027(4) 0.018(4) 0.024(4) -0.004(3) 0.005(3) -0.002(3)
C42 0.028(5) 0.025(4) 0.016(4) 0.000(3) 0.007(3) 0.000(3)
C43 0.021(4) 0.025(4) 0.024(4) -0.008(3) 0.004(3) -0.001(3)
C44 0.015(4) 0.025(4) 0.010(4) 0.002(3) -0.002(3) -0.005(3)
C45 0.017(4) 0.018(4) 0.028(5) -0.002(3) 0.007(3) 0.005(3)
C46 0.013(4) 0.022(4) 0.031(5) 0.005(3) 0.002(3) 0.005(3)
C47 0.046(6) 0.013(4) 0.038(5) 0.004(3) 0.013(4) 0.000(4)
Cl2 0.0720(19) 0.0197(11) 0.099(2) 0.0017(12) 0.0522(17) 0.0015(12)
Cl3 0.0433(14) 0.0341(12) 0.0427(14) -0.0010(10) 0.0113(11) -0.0068(10)
Cl4 0.0828(19) 0.0229(11) 0.0374(14) -0.0091(10) 0.0211(13) -0.0085(12)
C48 0.038(5) 0.020(4) 0.029(5) -0.007(3) 0.005(4) 0.002(4)
Cl5 0.0436(14) 0.0243(11) 0.0371(13) 0.0014(9) 0.0133(10) -0.0016(9)
Cl6 0.0528(15) 0.0230(11) 0.0401(13) -0.0013(9) 0.0155(11) 0.0010(10)
Cl7 0.080(2) 0.0407(14) 0.0327(14) 0.0143(10) 0.0110(13) 0.0006(13)
C49 0.031(5) 0.023(4) 0.042(5) -0.002(4) 0.014(4) 0.001(4)
Cl8 0.0444(14) 0.0430(14) 0.0311(12) 0.0105(10) 0.0066(10) -0.0080(11)
Cl9 0.0431(14) 0.0300(12) 0.0576(16) 0.0153(11) 0.0106(12) -0.0033(10)
Cl10 0.0588(18) 0.092(2) 0.0311(14) 0.0183(13) 0.0202(13) 0.0415(16)

loop_
_atom_type_symbol
_atom_type_description
_atom_type_scat_dispersion_real
_atom_type_scat_dispersion_imag
_atom_type_scat_source
C C 0.0033 0.0016 'International Tables Vol C Tables 4.2.6.8 and 6.1.1.4'
H H 0.0000 0.0000 'International Tables Vol C Tables 4.2.6.8 and 6.1.1.4'
O O 0.0106 0.0060 'International Tables Vol C Tables 4.2.6.8 and 6.1.1.4'
P P 0.1023 0.0942 'International Tables Vol C Tables 4.2.6.8 and 6.1.1.4'
Cl Cl 0.1484 0.1585 'International Tables Vol C Tables 4.2.6.8 and 6.1.1.4'
Pd Pd -0.9988 1.0072 'International Tables Vol C Tables 4.2.6.8 and 6.1.1.4'

loop_
_geom_angle_atom_site_label_1
_geom_angle_atom_site_label_2
_geom_angle_atom_site_label_3
_geom_angle
_geom_angle_publ_flag
C21 Pd1 P2 78.9(2) yes
C21 Pd1 P1 79.6(2) yes
P2 Pd1 P1 158.13(7) yes
C21 Pd1 Cl1 175.7(2) yes
P2 Pd1 Cl1 99.44(7) yes
P1 Pd1 Cl1 101.66(7) yes
O2 P1 O3 105.3(3) yes
O2 P1 O1 103.3(3) yes
O3 P1 O1 97.8(3) yes
O2 P1 Pd1 118.55(19) ?
O3 P1 Pd1 106.76(19) ?
O1 P1 Pd1 122.1(2) ?
O5 P2 O6 103.0(2) yes
O5 P2 O4 97.9(3) yes
O6 P2 O4 106.6(3) yes
O5 P2 Pd1 127.5(2) ?
O6 P2 Pd1 111.8(2) ?
O4 P2 Pd1 107.77(19) ?
C1 O1 P1 117.9(4) ?
C11 O2 P1 119.1(4) ?
C22 O3 P1 113.1(4) ?
C26 O4 P2 112.2(4) ?
C27 O5 P2 115.7(4) ?
C37 O6 P2 120.2(4) ?
C10 C1 C2 123.6(7) ?
C10 C1 O1 118.3(6) ?
C2 C1 O1 117.9(6) ?
C3 C2 C1 119.6(7) ?
C3 C2 H2 120.2 ?
C1 C2 H2 120.2 ?
C2 C3 C4 119.4(7) ?
C2 C3 H3 120.3 ?
C4 C3 H3 120.3 ?
C9 C4 C5 119.0(7) ?
C9 C4 C3 120.6(7) ?
C5 C4 C3 120.3(7) ?
C6 C5 C4 120.8(8) ?
C6 C5 H5 119.6 ?
C4 C5 H5 119.6 ?
C5 C6 C7 119.6(7) ?
C5 C6 H6 120.2 ?
C7 C6 H6 120.2 ?
C8 C7 C6 122.3(7) ?
C8 C7 H7 118.8 ?
C6 C7 H7 118.8 ?
C7 C8 C9 118.8(7) ?
C7 C8 H8 120.6 ?
C9 C8 H8 120.6 ?
C4 C9 C8 119.5(7) ?
C4 C9 C10 119.2(7) ?
C8 C9 C10 121.3(7) ?
C1 C10 C9 117.0(6) ?
C1 C10 C12 120.6(6) ?
C9 C10 C12 122.5(6) ?
C12 C11 C20 125.2(6) ?
C12 C11 O2 117.9(6) ?
C20 C11 O2 116.9(6) ?
C11 C12 C13 116.6(6) ?
C11 C12 C10 120.5(6) ?
C13 C12 C10 122.8(6) ?
C14 C13 C18 118.3(7) ?
C14 C13 C12 123.1(6) ?
C18 C13 C12 118.6(6) ?
C15 C14 C13 121.7(7) ?
C15 C14 H14 119.1 ?
C13 C14 H14 119.1 ?
C14 C15 C16 119.8(7) ?
C14 C15 H15 120.1 ?
C16 C15 H15 120.1 ?
C17 C16 C15 120.3(7) ?
C17 C16 H16 119.8 ?
C15 C16 H16 119.8 ?
C16 C17 C18 120.9(7) ?
C16 C17 H17 119.5 ?
C18 C17 H17 119.5 ?
C17 C18 C19 121.2(6) ?
C17 C18 C13 118.9(6) ?
C19 C18 C13 119.8(6) ?
C20 C19 C18 121.8(7) ?
C20 C19 H19 119.1 ?
C18 C19 H19 119.1 ?
C19 C20 C11 118.0(7) ?
C19 C20 H20 121.0 ?
C11 C20 H20 121.0 ?
C22 C21 C26 115.8(6) ?
C22 C21 Pd1 121.5(5) ?
C26 C21 Pd1 122.7(5) ?
C23 C22 C21 123.2(6) ?
C23 C22 O3 118.1(6) ?
C21 C22 O3 118.6(6) ?
C22 C23 C24 117.5(6) ?
C22 C23 H23 121.2 ?
C24 C23 H23 121.2 ?
C25 C24 C23 122.0(6) ?
C25 C24 H24 119.0 ?
C23 C24 H24 119.0 ?
C24 C25 C26 117.6(6) ?
C24 C25 H25 121.2 ?
C26 C25 H25 121.2 ?
C25 C26 C21 123.8(6) ?
C25 C26 O4 118.7(6) ?
C21 C26 O4 117.5(6) ?
C36 C27 C28 125.8(7) ?
C36 C27 O5 118.8(6) ?
C28 C27 O5 115.4(6) ?
C29 C28 C27 117.0(7) ?
C29 C28 H28 121.5 ?
C27 C28 H28 121.5 ?
C28 C29 C30 122.3(7) ?
C28 C29 H29 118.9 ?
C30 C29 H29 118.9 ?
C31 C30 C29 122.0(7) ?
C31 C30 C35 118.9(7) ?
C29 C30 C35 119.0(7) ?
C32 C31 C30 122.2(7) ?
C32 C31 H31 118.9 ?
C30 C31 H31 118.9 ?
C31 C32 C33 119.1(7) ?
C31 C32 H32 120.4 ?
C33 C32 H32 120.4 ?
C34 C33 C32 120.5(7) ?
C34 C33 H33 119.7 ?
C32 C33 H33 119.7 ?
C33 C34 C35 121.5(7) ?
C33 C34 H34 119.3 ?
C35 C34 H34 119.3 ?
C34 C35 C30 117.6(6) ?
C34 C35 C36 123.2(6) ?
C30 C35 C36 119.2(6) ?
C27 C36 C35 116.5(6) ?
C27 C36 C38 120.5(6) ?
C35 C36 C38 122.9(6) ?
C38 C37 C46 124.1(7) ?
C38 C37 O6 119.7(6) ?
C46 C37 O6 116.2(6) ?
C37 C38 C39 116.6(7) ?
C37 C38 C36 119.8(6) ?
C39 C38 C36 123.4(7) ?
C40 C39 C44 117.4(6) ?
C40 C39 C38 123.2(7) ?
C44 C39 C38 119.4(7) ?
C41 C40 C39 121.4(7) ?
C41 C40 H40 119.3 ?
C39 C40 H40 119.3 ?
C40 C41 C42 120.4(7) ?
C40 C41 H41 119.8 ?
C42 C41 H41 119.8 ?
C43 C42 C41 119.9(7) ?
C43 C42 H42 120.0 ?
C41 C42 H42 120.0 ?
C42 C43 C44 120.5(7) ?
C42 C43 H43 119.7 ?
C44 C43 H43 119.7 ?
C43 C44 C45 119.9(7) ?
C43 C44 C39 120.4(7) ?
C45 C44 C39 119.7(6) ?
C46 C45 C44 120.2(7) ?
C46 C45 H45 119.9 ?
C44 C45 H45 119.9 ?
C45 C46 C37 120.0(7) ?
C45 C46 H46 120.0 ?
C37 C46 H46 120.0 ?
Cl3 C47 Cl2 110.0(5) ?
Cl3 C47 Cl4 110.5(5) ?
Cl2 C47 Cl4 108.1(4) ?
Cl3 C47 H47 109.4 ?
Cl2 C47 H47 109.4 ?
Cl4 C47 H47 109.4 ?
Cl7 C48 Cl6 109.6(4) ?
Cl7 C48 Cl5 109.7(5) ?
Cl6 C48 Cl5 109.7(5) ?
Cl7 C48 H48 109.3 ?
Cl6 C48 H48 109.3 ?
Cl5 C48 H48 109.3 ?
Cl8 C49 Cl10 111.2(4) ?
Cl8 C49 Cl9 111.0(5) ?
Cl10 C49 Cl9 110.0(5) ?
Cl8 C49 H49 108.2 ?
Cl10 C49 H49 108.2 ?
Cl9 C49 H49 108.2 ?

loop_
_geom_bond_atom_site_label_1
_geom_bond_atom_site_label_2
_geom_bond_distance
_geom_bond_publ_flag
Pd1 C21 1.969(6) yes
Pd1 P2 2.2445(18) yes
Pd1 P1 2.2615(19) yes
Pd1 Cl1 2.3486(18) yes
P1 O2 1.586(5) yes
P1 O3 1.597(5) yes
P1 O1 1.613(5) yes
P2 O5 1.587(5) yes
P2 O6 1.595(5) yes
P2 O4 1.612(5) yes
O1 C1 1.410(8) ?
O2 C11 1.427(8) ?
O3 C22 1.411(8) ?
O4 C26 1.415(8) ?
O5 C27 1.411(9) ?
O6 C37 1.414(8) ?
C1 C10 1.381(10) ?
C1 C2 1.394(10) ?
C2 C3 1.382(11) ?
C2 H2 0.9300 ?
C3 C4 1.422(11) ?
C3 H3 0.9300 ?
C4 C9 1.406(10) ?
C4 C5 1.418(10) ?
C5 C6 1.368(11) ?
C5 H5 0.9300 ?
C6 C7 1.379(11) ?
C6 H6 0.9300 ?
C7 C8 1.379(9) ?
C7 H7 0.9300 ?
C8 C9 1.418(10) ?
C8 H8 0.9300 ?
C9 C10 1.452(10) ?
C10 C12 1.475(9) ?
C11 C12 1.389(9) ?
C11 C20 1.391(10) ?
C12 C13 1.449(9) ?
C13 C14 1.401(9) ?
C13 C18 1.427(10) ?
C14 C15 1.368(10) ?
C14 H14 0.9300 ?
C15 C16 1.411(11) ?
C15 H15 0.9300 ?
C16 C17 1.357(10) ?
C16 H16 0.9300 ?
C17 C18 1.417(9) ?
C17 H17 0.9300 ?
C18 C19 1.422(10) ?
C19 C20 1.353(10) ?
C19 H19 0.9300 ?
C20 H20 0.9300 ?
C21 C22 1.387(9) ?
C21 C26 1.397(9) ?
C22 C23 1.379(10) ?
C23 C24 1.413(9) ?
C23 H23 0.9300 ?
C24 C25 1.361(9) ?
C24 H24 0.9300 ?
C25 C26 1.383(10) ?
C25 H25 0.9300 ?
C27 C36 1.374(9) ?
C27 C28 1.396(10) ?
C28 C29 1.370(11) ?
C28 H28 0.9300 ?
C29 C30 1.415(10) ?
C29 H29 0.9300 ?
C30 C31 1.405(10) ?
C30 C35 1.430(9) ?
C31 C32 1.340(11) ?
C31 H31 0.9300 ?
C32 C33 1.425(11) ?
C32 H32 0.9300 ?
C33 C34 1.352(10) ?
C33 H33 0.9300 ?
C34 C35 1.412(10) ?
C34 H34 0.9300 ?
C35 C36 1.448(9) ?
C36 C38 1.481(9) ?
C37 C38 1.382(10) ?
C37 C46 1.390(10) ?
C38 C39 1.438(10) ?
C39 C40 1.413(10) ?
C39 C44 1.430(10) ?
C40 C41 1.381(9) ?
C40 H40 0.9300 ?
C41 C42 1.412(10) ?
C41 H41 0.9300 ?
C42 C43 1.371(11) ?
C42 H42 0.9300 ?
C43 C44 1.413(9) ?
C43 H43 0.9300 ?
C44 C45 1.419(10) ?
C45 C46 1.350(10) ?
C45 H45 0.9300 ?
C46 H46 0.9300 ?
C47 Cl3 1.743(9) ?
C47 Cl2 1.765(8) ?
C47 Cl4 1.779(8) ?
C47 H47 0.9800 ?
C48 Cl7 1.758(8) ?
C48 Cl6 1.766(8) ?
C48 Cl5 1.769(9) ?
C48 H48 0.9800 ?
C49 Cl8 1.744(9) ?
C49 Cl10 1.746(9) ?
C49 Cl9 1.766(8) ?
C49 H49 0.9800 ?

loop_
_geom_torsion_atom_site_label_1
_geom_torsion_atom_site_label_2
_geom_torsion_atom_site_label_3
_geom_torsion_atom_site_label_4
_geom_torsion
C21 Pd1 P1 O2 -113.7(3)
P2 Pd1 P1 O2 -124.9(3)
Cl1 Pd1 P1 O2 70.5(2)
C21 Pd1 P1 O3 4.9(3)
P2 Pd1 P1 O3 -6.4(3)
Cl1 Pd1 P1 O3 -171.01(19)
C21 Pd1 P1 O1 115.8(3)
P2 Pd1 P1 O1 104.5(3)
Cl1 Pd1 P1 O1 -60.1(2)
C21 Pd1 P2 O5 123.2(4)
P1 Pd1 P2 O5 134.5(3)
Cl1 Pd1 P2 O5 -60.8(3)
C21 Pd1 P2 O6 -109.0(3)
P1 Pd1 P2 O6 -97.7(3)
Cl1 Pd1 P2 O6 67.0(2)
C21 Pd1 P2 O4 7.9(3)
P1 Pd1 P2 O4 19.2(3)
Cl1 Pd1 P2 O4 -176.13(19)
O2 P1 O1 C1 -47.5(5)
O3 P1 O1 C1 -155.3(5)
Pd1 P1 O1 C1 89.2(5)
O3 P1 O2 C11 57.7(5)
O1 P1 O2 C11 -44.4(5)
Pd1 P1 O2 C11 177.0(4)
O2 P1 O3 C22 120.2(4)
O1 P1 O3 C22 -133.6(4)
Pd1 P1 O3 C22 -6.6(5)
O5 P2 O4 C26 -144.0(4)
O6 P2 O4 C26 109.8(5)
Pd1 P2 O4 C26 -10.4(5)
O6 P2 O5 C27 -52.9(5)
O4 P2 O5 C27 -162.1(5)
Pd1 P2 O5 C27 78.2(5)
O5 P2 O6 C37 -38.1(5)
O4 P2 O6 C37 64.4(6)
Pd1 P2 O6 C37 -178.1(5)
P1 O1 C1 C10 73.9(7)
P1 O1 C1 C2 -109.2(6)
C10 C1 C2 C3 -0.3(11)
O1 C1 C2 C3 -177.0(6)
C1 C2 C3 C4 -2.9(11)
C2 C3 C4 C9 0.3(11)
C2 C3 C4 C5 -175.6(7)
C9 C4 C5 C6 -1.2(11)
C3 C4 C5 C6 174.7(7)
C4 C5 C6 C7 -1.0(12)
C5 C6 C7 C8 1.7(12)
C6 C7 C8 C9 -0.1(11)
C5 C4 C9 C8 2.8(10)
C3 C4 C9 C8 -173.2(7)
C5 C4 C9 C10 -178.7(6)
C3 C4 C9 C10 5.4(10)
C7 C8 C9 C4 -2.1(10)
C7 C8 C9 C10 179.4(7)
C2 C1 C10 C9 5.9(10)
O1 C1 C10 C9 -177.4(6)
C2 C1 C10 C12 -174.6(6)
O1 C1 C10 C12 2.1(10)
C4 C9 C10 C1 -8.2(10)
C8 C9 C10 C1 170.3(7)
C4 C9 C10 C12 172.2(6)
C8 C9 C10 C12 -9.3(10)
P1 O2 C11 C12 73.6(7)
P1 O2 C11 C20 -104.8(6)
C20 C11 C12 C13 0.9(10)
O2 C11 C12 C13 -177.3(6)
C20 C11 C12 C10 178.8(7)
O2 C11 C12 C10 0.6(9)
C1 C10 C12 C11 -52.5(9)
C9 C10 C12 C11 127.0(7)
C1 C10 C12 C13 125.2(7)
C9 C10 C12 C13 -55.3(9)
C11 C12 C13 C14 175.6(6)
C10 C12 C13 C14 -2.2(10)
C11 C12 C13 C18 -1.9(9)
C10 C12 C13 C18 -179.7(6)
C18 C13 C14 C15 -2.2(10)
C12 C13 C14 C15 -179.8(7)
C13 C14 C15 C16 1.6(11)
C14 C15 C16 C17 -0.2(11)
C15 C16 C17 C18 -0.5(11)
C16 C17 C18 C19 177.2(7)
C16 C17 C18 C13 -0.2(10)
C14 C13 C18 C17 1.5(10)
C12 C13 C18 C17 179.2(6)
C14 C13 C18 C19 -175.9(6)
C12 C13 C18 C19 1.8(10)
C17 C18 C19 C20 -177.9(7)
C13 C18 C19 C20 -0.6(11)
C18 C19 C20 C11 -0.5(11)
C12 C11 C20 C19 0.3(11)
O2 C11 C20 C19 178.5(6)
P2 Pd1 C21 C22 173.0(7)
P1 Pd1 C21 C22 -2.7(6)
P2 Pd1 C21 C26 -4.9(6)
P1 Pd1 C21 C26 179.4(7)
C26 C21 C22 C23 0.8(12)
Pd1 C21 C22 C23 -177.3(6)
C26 C21 C22 O3 177.4(6)
Pd1 C21 C22 O3 -0.7(10)
P1 O3 C22 C23 -178.0(6)
P1 O3 C22 C21 5.3(8)
C21 C22 C23 C24 0.5(12)
O3 C22 C23 C24 -176.1(6)
C22 C23 C24 C25 -2.3(12)
C23 C24 C25 C26 2.7(12)
C24 C25 C26 C21 -1.4(12)
C24 C25 C26 O4 176.5(7)
C22 C21 C26 C25 -0.4(12)
Pd1 C21 C26 C25 177.6(6)
C22 C21 C26 O4 -178.3(7)
Pd1 C21 C26 O4 -0.3(10)
P2 O4 C26 C25 -170.4(6)
P2 O4 C26 C21 7.6(8)
P2 O5 C27 C36 78.1(7)
P2 O5 C27 C28 -101.6(6)
C36 C27 C28 C29 0.7(11)
O5 C27 C28 C29 -179.6(6)
C27 C28 C29 C30 -3.3(11)
C28 C29 C30 C31 -176.6(7)
C28 C29 C30 C35 1.4(11)
C29 C30 C31 C32 177.8(7)
C35 C30 C31 C32 -0.2(11)
C30 C31 C32 C33 -2.1(12)
C31 C32 C33 C34 2.9(11)
C32 C33 C34 C35 -1.3(11)
C33 C34 C35 C30 -1.0(10)
C33 C34 C35 C36 179.5(6)
C31 C30 C35 C34 1.8(10)
C29 C30 C35 C34 -176.3(6)
C31 C30 C35 C36 -178.7(6)
C29 C30 C35 C36 3.2(10)
C28 C27 C36 C35 3.7(11)
O5 C27 C36 C35 -176.0(6)
C28 C27 C36 C38 179.6(7)
O5 C27 C36 C38 0.0(10)
C34 C35 C36 C27 173.9(6)
C30 C35 C36 C27 -5.5(9)
C34 C35 C36 C38 -1.9(10)
C30 C35 C36 C38 178.7(6)
P2 O6 C37 C38 72.0(8)
P2 O6 C37 C46 -108.0(6)
C46 C37 C38 C39 1.7(10)
O6 C37 C38 C39 -178.3(6)
C46 C37 C38 C36 177.6(7)
O6 C37 C38 C36 -2.5(10)
C27 C36 C38 C37 -48.9(9)
C35 C36 C38 C37 126.8(7)
C27 C36 C38 C39 126.6(8)
C35 C36 C38 C39 -57.7(9)
C37 C38 C39 C40 176.0(7)
C36 C38 C39 C40 0.4(11)
C37 C38 C39 C44 -2.4(10)
C36 C38 C39 C44 -178.0(6)
C44 C39 C40 C41 -2.1(11)
C38 C39 C40 C41 179.4(7)
C39 C40 C41 C42 0.3(11)
C40 C41 C42 C43 2.1(11)
C41 C42 C43 C44 -2.6(11)
C42 C43 C44 C45 -179.1(7)
C42 C43 C44 C39 0.6(11)
C40 C39 C44 C43 1.7(10)
C38 C39 C44 C43 -179.8(7)
C40 C39 C44 C45 -178.6(7)
C38 C39 C44 C45 -0.1(10)
C43 C44 C45 C46 -176.9(7)
C39 C44 C45 C46 3.4(11)
C44 C45 C46 C37 -4.1(11)
C38 C37 C46 C45 1.5(11)
O6 C37 C46 C45 -178.4(6)
